data_7252065
loop_
_publ_author_name
'Rajput, Deepak'
'Dalvi, Sameer V.'

_publ_section_title
;
 Brittle or plastic? Revisiting the mechanical behavior of benzoic acid
 crystals
;
_journal_name_full CrystEngComm
_journal_paper_doi 10.1039/D6CE00164E
_journal_year 2026
_chemical_formula_moiety 'C7 H6 O2'
_chemical_formula_sum 'C7 H6 O2'
_chemical_formula_weight 122.12
_chemical_melting_point 394.25
_chemical_name_systematic 'Benzoic acid'
_space_group_crystal_system monoclinic
_space_group_IT_number 14
_space_group_name_Hall '-P 2yn'
_space_group_name_H-M_alt 'P 1 21/n 1'
_atom_sites_solution_hydrogens geom
_audit_creation_method SHELXL-2019/3
_audit_update_record
;
2026-02-27 deposited with the CCDC.	2026-05-11 downloaded from the CCDC.
;
_cell_angle_alpha 90
_cell_angle_beta 97.038(12)
_cell_angle_gamma 90
_cell_formula_units_Z 4
_cell_length_a 5.507(2)
_cell_length_b 5.1404(16)
_cell_length_c 21.964(8)
_cell_measurement_reflns_used 2029
_cell_measurement_temperature 298(2)
_cell_measurement_theta_max 25.22
_cell_measurement_theta_min 3.73
_cell_volume 617.1(4)
_computing_cell_refinement 'APEX4 V8.40B (Bruker, 2021)'
_computing_data_collection 'APEX4 (Bruker, v2021.4-0)'
_computing_data_reduction 'SAINT/XPREP (Bruker, 2021)'
_computing_structure_refinement 'SHELXL-2019/2 (Sheldrick, 2019)'
_computing_structure_solution 'SHELXT 2018/2 (Sheldrick, 2018)'
_diffrn_ambient_temperature 298(2)
_diffrn_measured_fraction_theta_full 0.998
_diffrn_measured_fraction_theta_max 0.995
_diffrn_measurement_device_type 'BRUKER D8 VENTURE'
_diffrn_measurement_method 'omega and phi scans'
_diffrn_radiation_type MoK\a
_diffrn_radiation_wavelength 0.71073
_diffrn_reflns_av_R_equivalents 0.0549
_diffrn_reflns_av_unetI/netI 0.0455
_diffrn_reflns_Laue_measured_fraction_full 0.998
_diffrn_reflns_Laue_measured_fraction_max 0.995
_diffrn_reflns_limit_h_max 6
_diffrn_reflns_limit_h_min -6
_diffrn_reflns_limit_k_max 6
_diffrn_reflns_limit_k_min -6
_diffrn_reflns_limit_l_max 26
_diffrn_reflns_limit_l_min -26
_diffrn_reflns_number 5957
_diffrn_reflns_point_group_measured_fraction_full 0.998
_diffrn_reflns_point_group_measured_fraction_max 0.995
_diffrn_reflns_theta_full 25.242
_diffrn_reflns_theta_max 25.736
_diffrn_reflns_theta_min 3.730
_diffrn_source 'fine focus sealed tube'
_exptl_absorpt_coefficient_mu 0.097
_exptl_absorpt_correction_T_max 0.7458
_exptl_absorpt_correction_T_min 0.5362
_exptl_absorpt_correction_type multi-scan
_exptl_absorpt_process_details
;
 SADABS-2016/2 - Bruker AXS area detector scaling and absorption correction 
 Reference: Krause, L., Herbst-Irmer, R., Sheldrick G.M. & Stalke D.,
 J. Appl. Cryst. 48 (2015) 3-10.    
;
_exptl_crystal_colour colourless
_exptl_crystal_density_diffrn 1.314
_exptl_crystal_description plate
_exptl_crystal_F_000 256
_exptl_crystal_recrystallization_method 'Re-crystallisation from solvent: Toluene'
_exptl_crystal_size_max 0.664
_exptl_crystal_size_mid 0.191
_exptl_crystal_size_min 0.062
_refine_diff_density_max 0.132
_refine_diff_density_min -0.212
_refine_diff_density_rms 0.044
_refine_ls_extinction_method none
_refine_ls_goodness_of_fit_ref 1.119
_refine_ls_hydrogen_treatment constr
_refine_ls_matrix_type full
_refine_ls_number_parameters 84
_refine_ls_number_reflns 1175
_refine_ls_number_restraints 0
_refine_ls_restrained_S_all 1.119
_refine_ls_R_factor_all 0.0826
_refine_ls_R_factor_gt 0.0578
_refine_ls_shift/su_max 0.000
_refine_ls_shift/su_mean 0.000
_refine_ls_structure_factor_coef Fsqd
_refine_ls_weighting_details 'w=1/[\s^2^(Fo^2^)+(0.0526P)^2^+0.2153P] where P=(Fo^2^+2Fc^2^)/3'
_refine_ls_weighting_scheme calc
_refine_ls_wR_factor_gt 0.1291
_refine_ls_wR_factor_ref 0.1421
_reflns_Friedel_coverage 0.000
_reflns_number_gt 863
_reflns_number_total 1175
_reflns_threshold_expression 'I > 2\s(I)'
_cod_data_source_file d6ce00164e15.cif
_cod_data_source_block BA
_cod_original_sg_symbol_H-M 'P 21/n'
_cod_database_code 7252065
_shelx_shelxl_version_number 2019/3
_shelx_space_group_comment
;
The symmetry employed for this shelxl refinement is uniquely defined
by the following loop, which should always be used as a source of
symmetry information in preference to the above space-group names.
They are only intended as comments.
;
_shelx_estimated_absorpt_t_min 0.939
_shelx_estimated_absorpt_t_max 0.994

loop_
_space_group_symop_operation_xyz
'x, y, z'
'-x+1/2, y+1/2, -z+1/2'
'-x, -y, -z'
'x-1/2, -y-1/2, z-1/2'

loop_
_atom_site_label
_atom_site_type_symbol
_atom_site_fract_x
_atom_site_fract_y
_atom_site_fract_z
_atom_site_U_iso_or_equiv
_atom_site_adp_type
_atom_site_occupancy
_atom_site_site_symmetry_order
_atom_site_calc_flag
_atom_site_refinement_flags_posn
_atom_site_refinement_flags_adp
_atom_site_refinement_flags_occupancy
_atom_site_disorder_assembly
_atom_site_disorder_group
C1 C 0.4582(4) 0.2710(4) 0.55758(10) 0.0421(5) Uani 1 1 d . . . . .
C2 C 0.4223(4) 0.4737(4) 0.60361(9) 0.0403(5) Uani 1 1 d . . . . .
C3 C 0.2131(4) 0.6266(5) 0.59740(12) 0.0548(7) Uani 1 1 d . . . . .
H3 H 0.093449 0.602195 0.564155 0.066 Uiso 1 1 calc R U . . .
C4 C 0.1826(5) 0.8151(5) 0.64066(13) 0.0621(7) Uani 1 1 d . . . . .
H4 H 0.042569 0.917833 0.636364 0.075 Uiso 1 1 calc R U . . .
C5 C 0.3581(5) 0.8516(5) 0.68996(12) 0.0608(7) Uani 1 1 d . . . . .
H5 H 0.336341 0.977788 0.719138 0.073 Uiso 1 1 calc R U . . .
C6 C 0.5659(5) 0.7013(5) 0.69612(11) 0.0614(7) Uani 1 1 d . . . . .
H6 H 0.684992 0.726648 0.729437 0.074 Uiso 1 1 calc R U . . .
C7 C 0.5989(4) 0.5134(5) 0.65328(10) 0.0516(6) Uani 1 1 d . . . . .
H7 H 0.740327 0.412749 0.657684 0.062 Uiso 1 1 calc R U . . .
O1 O 0.2922(3) 0.2366(3) 0.51336(7) 0.0613(6) Uani 1 1 d . . . . .
H1 H 0.333070 0.120246 0.491189 0.092 Uiso 0.5 1 calc R U P . .
O2 O 0.6539(3) 0.1395(3) 0.56493(7) 0.0590(5) Uani 1 1 d . . . . .
H2 H 0.683314 0.083093 0.531686 0.088 Uiso 0.5 1 calc R U P . .

loop_
_atom_site_aniso_label
_atom_site_aniso_U_11
_atom_site_aniso_U_22
_atom_site_aniso_U_33
_atom_site_aniso_U_23
_atom_site_aniso_U_13
_atom_site_aniso_U_12
C1 0.0440(13) 0.0432(12) 0.0381(11) 0.0031(10) 0.0002(10) 0.0035(10)
C2 0.0411(12) 0.0414(12) 0.0384(11) 0.0026(9) 0.0051(9) -0.0006(9)
C3 0.0448(14) 0.0582(15) 0.0599(15) -0.0062(12) 0.0006(11) 0.0040(11)
C4 0.0533(15) 0.0561(15) 0.0790(18) -0.0078(14) 0.0163(13) 0.0090(12)
C5 0.0754(18) 0.0502(14) 0.0598(16) -0.0128(12) 0.0207(14) -0.0043(13)
C6 0.0733(18) 0.0595(16) 0.0485(14) -0.0094(12) -0.0038(12) 0.0000(13)
C7 0.0522(14) 0.0530(14) 0.0476(13) -0.0014(11) -0.0018(11) 0.0058(11)
O1 0.0624(11) 0.0636(11) 0.0529(10) -0.0133(8) -0.0135(8) 0.0161(9)
O2 0.0527(10) 0.0652(11) 0.0562(10) -0.0105(8) -0.0051(8) 0.0186(8)

loop_
_atom_type_symbol
_atom_type_description
_atom_type_scat_dispersion_real
_atom_type_scat_dispersion_imag
_atom_type_scat_source
C C 0.0033 0.0016 'International Tables Vol C Tables 4.2.6.8 and 6.1.1.4'
H H 0.0000 0.0000 'International Tables Vol C Tables 4.2.6.8 and 6.1.1.4'
O O 0.0106 0.0060 'International Tables Vol C Tables 4.2.6.8 and 6.1.1.4'

loop_
_geom_angle_atom_site_label_1
_geom_angle_atom_site_label_2
_geom_angle_atom_site_label_3
_geom_angle
_geom_angle_site_symmetry_1
_geom_angle_site_symmetry_3
_geom_angle_publ_flag
O1 C1 O2 123.3(2) . . ?
O1 C1 C2 118.63(19) . . ?
O2 C1 C2 118.10(19) . . ?
C7 C2 C3 119.2(2) . . ?
C7 C2 C1 120.1(2) . . ?
C3 C2 C1 120.6(2) . . ?
C4 C3 C2 119.9(2) . . ?
C4 C3 H3 120.0 . . ?
C2 C3 H3 120.0 . . ?
C5 C4 C3 120.3(2) . . ?
C5 C4 H4 119.8 . . ?
C3 C4 H4 119.8 . . ?
C4 C5 C6 119.9(2) . . ?
C4 C5 H5 120.1 . . ?
C6 C5 H5 120.1 . . ?
C5 C6 C7 120.4(2) . . ?
C5 C6 H6 119.8 . . ?
C7 C6 H6 119.8 . . ?
C6 C7 C2 120.2(2) . . ?
C6 C7 H7 119.9 . . ?
C2 C7 H7 119.9 . . ?
C1 O1 H1 109.5 . . ?
C1 O2 H2 109.5 . . ?

loop_
_geom_bond_atom_site_label_1
_geom_bond_atom_site_label_2
_geom_bond_distance
_geom_bond_site_symmetry_2
_geom_bond_publ_flag
C1 O1 1.262(2) . ?
C1 O2 1.266(2) . ?
C1 C2 1.482(3) . ?
C2 C7 1.385(3) . ?
C2 C3 1.388(3) . ?
C3 C4 1.382(4) . ?
C3 H3 0.9300 . ?
C4 C5 1.373(4) . ?
C4 H4 0.9300 . ?
C5 C6 1.374(4) . ?
C5 H5 0.9300 . ?
C6 C7 1.376(3) . ?
C6 H6 0.9300 . ?
C7 H7 0.9300 . ?
O1 H1 0.8200 . ?
O2 H2 0.8200 . ?

loop_
_geom_hbond_atom_site_label_D
_geom_hbond_atom_site_label_H
_geom_hbond_atom_site_label_A
_geom_hbond_distance_DH
_geom_hbond_distance_HA
_geom_hbond_distance_DA
_geom_hbond_angle_DHA
_geom_hbond_site_symmetry_A
_geom_hbond_publ_flag
O1 H1 O2 0.82 1.82 2.628(2) 166.2 3_656 yes
O2 H2 O1 0.82 1.93 2.628(2) 142.3 3_656 yes

loop_
_geom_torsion_atom_site_label_1
_geom_torsion_atom_site_label_2
_geom_torsion_atom_site_label_3
_geom_torsion_atom_site_label_4
_geom_torsion
_geom_torsion_site_symmetry_1
_geom_torsion_site_symmetry_2
_geom_torsion_site_symmetry_3
_geom_torsion_site_symmetry_4
_geom_torsion_publ_flag
O1 C1 C2 C7 178.9(2) . . . . ?
O2 C1 C2 C7 -0.6(3) . . . . ?
O1 C1 C2 C3 -1.5(3) . . . . ?
O2 C1 C2 C3 179.0(2) . . . . ?
C7 C2 C3 C4 -0.3(4) . . . . ?
C1 C2 C3 C4 -179.9(2) . . . . ?
C2 C3 C4 C5 -0.2(4) . . . . ?
C3 C4 C5 C6 0.5(4) . . . . ?
C4 C5 C6 C7 -0.3(4) . . . . ?
C5 C6 C7 C2 -0.2(4) . . . . ?
C3 C2 C7 C6 0.5(4) . . . . ?
C1 C2 C7 C6 -179.9(2) . . . . ?
